data_4021332
loop_
_publ_author_name
'Guuske F. Busscher'
'Stan Groothuys'
'Ren\'e de Gelder'
'Floris P. J. T. Rutjes'
'Floris L. van Delft'

_publ_section_title
;
 Efficient Preparation of a 1,3-Diazidocyclitol
 as a Versatile 2-Deoxystreptamine Precursor
;
_journal_name_full 'Journal of Organic Chemistry'
_journal_page_first 4477
_journal_page_last 4481
_journal_paper_doi 10.1021/jo049788k
_journal_volume 69
_journal_year 2004
_chemical_formula_sum 'C12 H24 N6 O3 Si'
_chemical_formula_weight 328.46
_space_group_IT_number 14
_symmetry_cell_setting monoclinic
_symmetry_space_group_name_Hall '-P 2ybc'
_symmetry_space_group_name_H-M 'P 1 21/c 1'
_cell_angle_alpha 90.00
_cell_angle_beta 92.494(6)
_cell_angle_gamma 90.00
_cell_formula_units_Z 4
_cell_length_a 11.7487(7)
_cell_length_b 8.6317(7)
_cell_length_c 17.4180(12)
_cell_measurement_temperature 208(2)
_cell_volume 1764.7(2)
_diffrn_ambient_temperature 208(2)
_exptl_crystal_density_diffrn 1.236
_refine_ls_R_factor_obs 0.0830
_refine_ls_wR_factor_obs 0.1740
_cod_depositor_comments
;
The following automatic conversions were performed:
'_geom_bond_publ_flag' value 'Y' changed to 'y' according to
'/home/saulius/struct/CIF-dictionaries/cif_core.dic' dictionary named
'cif_core.dic' version 2.4.1 from 2010-06-29 (22 times).

Automatic conversion script
Id: cif_fix_enum 1527 2010-12-29 10:47:43Z saulius 
;
_cod_original_sg_symbol_H-M 'P 21/c'
_cod_database_code 4021332

loop_
_symmetry_equiv_pos_as_xyz
'x, y, z'
'-x, y+1/2, -z+1/2'
'-x, -y, -z'
'x, -y-1/2, z-1/2'

loop_
_atom_site_label
_atom_site_type_symbol
_atom_site_fract_x
_atom_site_fract_y
_atom_site_fract_z
_atom_site_U_iso_or_equiv
_atom_site_adp_type
_atom_site_occupancy
_atom_site_calc_flag
_atom_site_refinement_flags
_atom_site_disorder_assembly
_atom_site_disorder_group
Si1 Si 0.20511(9) 0.16169(13) 0.27733(6) 0.0358(3) Uani 1 d . . .
O1 O 0.4429(2) -0.0539(4) 0.39544(18) 0.0459(8) Uani 1 d . . .
H1B H 0.470(4) 0.022(6) 0.402(3) 0.048(15) Uiso 1 d . . .
O2 O 0.2337(2) 0.1100(3) 0.36785(13) 0.0326(6) Uani 1 d . . .
O3 O 0.0328(2) -0.0606(4) 0.40368(18) 0.0410(7) Uani 1 d . . .
H3B H 0.013(4) 0.006(5) 0.406(3) 0.030(15) Uiso 1 d . . .
N41 N 0.0477(3) -0.2451(4) 0.53799(19) 0.0411(8) Uani 1 d . . .
N42 N -0.0359(3) -0.3128(4) 0.5094(2) 0.0492(9) Uani 1 d . . .
N43 N -0.1167(4) -0.3738(5) 0.4912(3) 0.0787(14) Uani 1 d . . .
N61 N 0.4593(3) -0.2395(4) 0.5300(2) 0.0432(8) Uani 1 d . . .
N62 N 0.5365(3) -0.3101(4) 0.4995(2) 0.0491(9) Uani 1 d . . .
N63 N 0.6125(4) -0.3735(6) 0.4781(3) 0.0793(14) Uani 1 d . . .
C1 C 0.3495(3) -0.0657(4) 0.4435(2) 0.0313(8) Uani 1 d . . .
H1 H 0.354(3) 0.004(4) 0.4816(19) 0.016(8) Uiso 1 d . . .
C2 C 0.2379(3) -0.0433(4) 0.39765(19) 0.0280(8) Uani 1 d . . .
H2 H 0.233(2) -0.115(4) 0.3582(18) 0.013(8) Uiso 1 d . . .
C3 C 0.1367(3) -0.0695(4) 0.4482(2) 0.0296(8) Uani 1 d . . .
H3 H 0.138(3) 0.000(4) 0.488(2) 0.023(9) Uiso 1 d . . .
C4 C 0.1427(3) -0.2284(4) 0.4849(2) 0.0312(8) Uani 1 d . . .
H4 H 0.131(3) -0.299(4) 0.447(2) 0.025(9) Uiso 1 d . . .
C5 C 0.2532(3) -0.2517(5) 0.5309(2) 0.0344(9) Uani 1 d . . .
H5A H 0.251(3) -0.187(4) 0.5743(19) 0.018(8) Uiso 1 d . . .
H5B H 0.251(3) -0.353(5) 0.550(2) 0.043(11) Uiso 1 d . . .
C6 C 0.3534(3) -0.2250(4) 0.4808(2) 0.0319(8) Uani 1 d . . .
H6 H 0.361(3) -0.294(4) 0.440(2) 0.028(9) Uiso 1 d . . .
C7 C 0.2429(6) 0.0023(6) 0.2119(3) 0.0766(16) Uani 1 d . . .
H7A H 0.3207 -0.0305 0.2239 0.115 Uiso 1 calc R . .
H7B H 0.2363 0.0383 0.1591 0.115 Uiso 1 calc R . .
H7C H 0.1917 -0.0843 0.2184 0.115 Uiso 1 calc R . .
C8 C 0.0507(4) 0.2051(7) 0.2613(3) 0.0763(18) Uani 1 d . . .
H8A H 0.0068 0.1115 0.2687 0.114 Uiso 1 calc R . .
H8B H 0.0366 0.2430 0.2094 0.114 Uiso 1 calc R . .
H8C H 0.0283 0.2834 0.2977 0.114 Uiso 1 calc R . .
C9 C 0.2899(4) 0.3412(6) 0.2627(2) 0.0537(12) Uani 1 d . . .
C10 C 0.4187(4) 0.3022(9) 0.2707(4) 0.108(3) Uani 1 d . . .
H10A H 0.4629 0.3928 0.2579 0.163 Uiso 1 calc R . .
H10B H 0.4357 0.2181 0.2361 0.163 Uiso 1 calc R . .
H10C H 0.4382 0.2711 0.3232 0.163 Uiso 1 calc R . .
C11 C 0.2658(5) 0.4058(6) 0.1812(3) 0.0679(15) Uani 1 d . . .
H11A H 0.1872 0.4400 0.1760 0.102 Uiso 1 calc R . .
H11B H 0.2789 0.3253 0.1438 0.102 Uiso 1 calc R . .
H11C H 0.3161 0.4926 0.1726 0.102 Uiso 1 calc R . .
C12 C 0.2593(7) 0.4633(6) 0.3205(3) 0.105(2) Uani 1 d . . .
H12A H 0.3010 0.5578 0.3108 0.158 Uiso 1 calc R . .
H12B H 0.2792 0.4265 0.3720 0.158 Uiso 1 calc R . .
H12C H 0.1781 0.4838 0.3159 0.158 Uiso 1 calc R . .

loop_
_atom_site_aniso_label
_atom_site_aniso_U_11
_atom_site_aniso_U_22
_atom_site_aniso_U_33
_atom_site_aniso_U_23
_atom_site_aniso_U_13
_atom_site_aniso_U_12
Si1 0.0418(6) 0.0388(6) 0.0266(5) 0.0053(5) 0.0005(4) -0.0010(5)
O1 0.0361(16) 0.0488(19) 0.0537(19) -0.0002(15) 0.0100(13) -0.0043(14)
O2 0.0480(15) 0.0258(12) 0.0241(12) 0.0038(10) 0.0039(11) -0.0001(11)
O3 0.0329(15) 0.042(2) 0.0483(18) -0.0026(15) -0.0019(12) 0.0045(14)
N41 0.0369(18) 0.0432(19) 0.0438(19) 0.0014(16) 0.0101(15) -0.0049(16)
N42 0.042(2) 0.0355(19) 0.071(3) -0.0006(18) 0.0164(18) -0.0050(17)
N43 0.046(2) 0.067(3) 0.123(4) -0.019(3) 0.016(2) -0.020(2)
N61 0.0328(17) 0.048(2) 0.048(2) -0.0002(17) -0.0056(15) 0.0041(16)
N62 0.040(2) 0.041(2) 0.066(2) 0.0037(18) -0.0065(18) 0.0019(17)
N63 0.047(2) 0.082(3) 0.110(4) -0.005(3) 0.003(2) 0.021(2)
C1 0.0347(19) 0.031(2) 0.0286(19) -0.0030(17) 0.0052(16) -0.0038(16)
C2 0.0387(19) 0.0240(17) 0.0215(17) -0.0015(14) 0.0028(15) -0.0001(15)
C3 0.0305(18) 0.0314(19) 0.0271(18) -0.0045(16) 0.0020(15) 0.0031(15)
C4 0.036(2) 0.0281(18) 0.0299(19) -0.0042(16) 0.0076(16) -0.0012(16)
C5 0.041(2) 0.029(2) 0.033(2) 0.0053(18) 0.0025(17) 0.0001(17)
C6 0.0330(19) 0.0301(19) 0.032(2) -0.0032(16) -0.0016(16) 0.0012(16)
C7 0.130(5) 0.069(3) 0.031(2) -0.006(2) 0.005(3) 0.006(3)
C8 0.042(2) 0.119(5) 0.067(3) 0.046(3) -0.004(2) 0.000(3)
C9 0.062(3) 0.056(3) 0.042(2) 0.021(2) -0.010(2) -0.015(2)
C10 0.057(3) 0.167(7) 0.099(5) 0.079(5) -0.021(3) -0.040(4)
C11 0.081(3) 0.073(3) 0.048(3) 0.033(3) -0.008(2) -0.015(3)
C12 0.209(8) 0.042(3) 0.063(4) 0.004(3) -0.016(4) -0.027(4)

loop_
_geom_bond_atom_site_label_1
_geom_bond_atom_site_label_2
_geom_bond_distance
_geom_bond_site_symmetry_2
_geom_bond_publ_flag
Si1 O2 1.659(2) . y
Si1 C7 1.853(5) . y
Si1 C8 1.862(5) . y
Si1 C9 1.866(4) . y
O1 C1 1.412(5) . y
O2 C2 1.421(4) . y
O3 C3 1.420(4) . y
N41 N42 1.230(5) . y
N41 C4 1.487(5) . y
N42 N43 1.119(5) . y
N61 N62 1.231(5) . y
N61 C6 1.486(5) . y
N62 N63 1.125(5) . y
C1 C2 1.517(5) . y
C1 C6 1.521(5) . y
C2 C3 1.527(5) . y
C3 C4 1.513(5) . y
C4 C5 1.509(5) . y
C5 C6 1.513(5) . y
C9 C12 1.511(8) . y
C9 C11 1.540(6) . y
C9 C10 1.551(7) . y
